data_1529673
loop_
_publ_author_name
'Bokii, G.B.'
'Tsinober, L.I.'

_publ_section_title
;
 The X-ray structure analysis of Cobaltine, Gersdorffite and Ulmanite
;
_journal_name_full 'Trudy Instituta Kristallografii, Akademiya Nauk SSSR'
_journal_page_first 239
_journal_page_last 250
_journal_volume 9
_journal_year 1954
_chemical_formula_sum 'As Ni S'
_chemical_name_systematic 'Ni As S'
_space_group_IT_number 198
_symmetry_space_group_name_Hall 'P 2ac 2ab 3'
_symmetry_space_group_name_H-M 'P 21 3'
_cell_angle_alpha 90
_cell_angle_beta 90
_cell_angle_gamma 90
_cell_formula_units_Z 4
_cell_length_a 5.681
_cell_length_b 5.681
_cell_length_c 5.681
_cell_volume 183.347
_citation_journal_id_ASTM TIKRAS
_cod_data_source_file Bokii_TIKRAS_1954_1872.cif
_cod_data_source_block As1Ni1S1
_cod_original_cell_volume 183.3473
_cod_original_formula_sum 'As1 Ni1 S1'
_cod_database_code 1529673

loop_
_symmetry_equiv_pos_as_xyz
x,y,z
-x+1/2,-y,z+1/2
x+1/2,-y+1/2,-z
-x,y+1/2,-z+1/2
z,x,y
-z+1/2,-x,y+1/2
z+1/2,-x+1/2,-y
-z,x+1/2,-y+1/2
y,z,x
y+1/2,-z+1/2,-x
-y,z+1/2,-x+1/2
-y+1/2,-z,x+1/2

loop_
_atom_site_label
_atom_site_type_symbol
_atom_site_fract_x
_atom_site_fract_y
_atom_site_fract_z
_atom_site_occupancy
_atom_site_U_iso_or_equiv
S1 S 0.645 0.645 0.645 1 0.0
As1 As 0.41 0.41 0.41 1 0.0
Ni1 Ni 0 0 0 1 0.0
